data_1516797
loop_
_publ_author_name
'Cao, Dennis'
'Hong, Michael'
'Blackburn, Anthea K.'
'Liu, Zhichang'
'Holcroft, James M.'
'Stoddart, J. Fraser'

_publ_section_title
;
 Two-point halogen bonding between 3,6-dihalopyromellitic diimides
;
_journal_issue 11
_journal_name_full 'Chem. Sci.'
_journal_page_first 4242
_journal_paper_doi 10.1039/C4SC00999A
_journal_volume 5
_journal_year 2014
_chemical_formula_moiety 'C10 H2 Cl2 N2 O4'
_chemical_formula_sum 'C10 H2 Cl2 N2 O4'
_chemical_formula_weight 285.04
_chemical_name_systematic
;
 ?
;
_space_group_crystal_system monoclinic
_space_group_IT_number 14
_space_group_name_Hall '-P 2ybc'
_space_group_name_H-M_alt 'P 1 21/c 1'
_symmetry_space_group_name_Hall '-P 2ybc'
_symmetry_space_group_name_H-M 'P 1 21/c 1'
_atom_sites_solution_hydrogens geom
_atom_sites_solution_primary direct
_audit_creation_date 2013-12-27
_audit_creation_method
;
Olex2 1.2
(compiled 2013.12.10 svn.r2853 for OlexSys, GUI svn.r4736)
;
_cell_angle_alpha 90
_cell_angle_beta 90.693(15)
_cell_angle_gamma 90
_cell_formula_units_Z 2
_cell_length_a 7.1051(12)
_cell_length_b 5.4752(10)
_cell_length_c 12.252(2)
_cell_measurement_reflns_used 1838
_cell_measurement_temperature 100(2)
_cell_measurement_theta_max 64.872
_cell_measurement_theta_min 6.229
_cell_volume 476.59(14)
_computing_molecular_graphics 'Olex2 (Dolomanov et al., 2009)'
_computing_publication_material 'Olex2 (Dolomanov et al., 2009)'
_computing_structure_refinement 'ShelXL (Sheldrick, 2008)'
_computing_structure_solution 'ShelXS (Sheldrick, 2008)'
_diffrn_ambient_temperature 99.99
_diffrn_measured_fraction_theta_full 0.932
_diffrn_measured_fraction_theta_max 0.996
_diffrn_measurement_device_type 'Bruker APEX-II CCD'
_diffrn_measurement_method '\f and \w scans'
_diffrn_radiation_monochromator graphite
_diffrn_radiation_type CuK\a
_diffrn_radiation_wavelength 1.54178
_diffrn_reflns_av_R_equivalents 0.0234
_diffrn_reflns_av_unetI/netI 0.0227
_diffrn_reflns_Laue_measured_fraction_full 0.932
_diffrn_reflns_Laue_measured_fraction_max 0.996
_diffrn_reflns_limit_h_max 7
_diffrn_reflns_limit_h_min -8
_diffrn_reflns_limit_k_max 6
_diffrn_reflns_limit_k_min -6
_diffrn_reflns_limit_l_max 14
_diffrn_reflns_limit_l_min -14
_diffrn_reflns_number 2930
_diffrn_reflns_point_group_measured_fraction_full 0.932
_diffrn_reflns_point_group_measured_fraction_max 0.996
_diffrn_reflns_theta_full 67.679
_diffrn_reflns_theta_max 64.867
_diffrn_reflns_theta_min 6.229
_diffrn_standards_number 0
_exptl_absorpt_coefficient_mu 6.271
_exptl_absorpt_correction_T_max 0.7526
_exptl_absorpt_correction_T_min 0.6576
_exptl_absorpt_correction_type multi-scan
_exptl_absorpt_process_details
;
SADABS-2012/1 (Bruker,2012) was used for absorption correction.
wR2(int) was 0.0480 before and 0.0331 after correction.
The Ratio of minimum to maximum transmission is 0.8738.
The \l/2 correction factor is 0.0015.
;
_exptl_crystal_colour yellow
_exptl_crystal_colour_primary yellow
_exptl_crystal_density_diffrn 1.986
_exptl_crystal_description plate
_exptl_crystal_F_000 284
_exptl_crystal_size_max 0.105
_exptl_crystal_size_mid 0.05
_exptl_crystal_size_min 0.007
_refine_diff_density_max 0.348
_refine_diff_density_min -0.228
_refine_diff_density_rms 0.072
_refine_ls_extinction_method none
_refine_ls_goodness_of_fit_ref 1.099
_refine_ls_hydrogen_treatment constr
_refine_ls_matrix_type full
_refine_ls_number_parameters 82
_refine_ls_number_reflns 807
_refine_ls_number_restraints 0
_refine_ls_restrained_S_all 1.099
_refine_ls_R_factor_all 0.0365
_refine_ls_R_factor_gt 0.0313
_refine_ls_shift/su_max 0.000
_refine_ls_shift/su_mean 0.000
_refine_ls_structure_factor_coef Fsqd
_refine_ls_weighting_details 'w=1/[\s^2^(Fo^2^)+(0.0443P)^2^+0.5603P] where P=(Fo^2^+2Fc^2^)/3'
_refine_ls_weighting_scheme calc
_refine_ls_wR_factor_gt 0.0813
_refine_ls_wR_factor_ref 0.0844
_reflns_Friedel_coverage 0.000
_reflns_number_gt 723
_reflns_number_total 807
_reflns_threshold_expression 'I > 2\s(I)'
_cod_data_source_file c4sc00999a1.cif
_cod_data_source_block p21-c
_cod_depositor_comments 'Adding full bibliography for 1516792--1516797.cif.'
_cod_original_cell_volume 476.57(14)
_cod_database_code 1516797
_shelxl_version_number 2013-4
_shelx_space_group_comment
;
The symmetry employed for this shelxl refinement is uniquely defined
by the following loop, which should always be used as a source of
symmetry information in preference to the above space-group names.
They are only intended as comments.
;
_shelx_estimated_absorpt_t_max 0.957
_shelx_estimated_absorpt_t_min 0.559
_olex2_refinement_description
;
1. Fixed Uiso
 At 1.2 times of:
  All N(H) groups
2.a Aromatic/amide H refined with riding coordinates:
 N1(H1)
;

loop_
_space_group_symop_operation_xyz
'x, y, z'
'-x, y+1/2, -z+1/2'
'-x, -y, -z'
'x, -y-1/2, z-1/2'

loop_
_atom_site_label
_atom_site_type_symbol
_atom_site_fract_x
_atom_site_fract_y
_atom_site_fract_z
_atom_site_U_iso_or_equiv
_atom_site_adp_type
_atom_site_occupancy
_atom_site_site_symmetry_order
_atom_site_calc_flag
_atom_site_refinement_flags_posn
Cl1 Cl 0.78766(8) 0.08424(11) 0.06287(5) 0.0160(2) Uani 1 1 d .
O1 O 0.0302(2) 0.6324(3) 0.13317(14) 0.0176(4) Uani 1 1 d .
O2 O 0.4226(3) -0.0134(3) 0.20328(14) 0.0189(4) Uani 1 1 d .
N1 N 0.1978(3) 0.2887(4) 0.18740(16) 0.0145(5) Uani 1 1 d .
H1 H 0.1189 0.2333 0.2364 0.017 Uiso 1 1 calc R
C1 C 0.6304(3) 0.3096(5) 0.02757(19) 0.0133(5) Uani 1 1 d .
C2 C 0.4570(3) 0.3330(5) 0.07881(19) 0.0114(5) Uani 1 1 d .
C3 C 0.3672(4) 0.1762(5) 0.1640(2) 0.0161(6) Uani 1 1 d .
C4 C 0.1650(4) 0.4966(5) 0.1261(2) 0.0148(6) Uani 1 1 d .
C5 C 0.3312(3) 0.5193(5) 0.05238(19) 0.0129(5) Uani 1 1 d .

loop_
_atom_site_aniso_label
_atom_site_aniso_U_11
_atom_site_aniso_U_22
_atom_site_aniso_U_33
_atom_site_aniso_U_23
_atom_site_aniso_U_13
_atom_site_aniso_U_12
Cl1 0.0129(3) 0.0156(4) 0.0195(4) 0.0018(2) 0.0011(2) 0.0038(2)
O1 0.0129(9) 0.0203(10) 0.0197(9) -0.0002(8) 0.0079(7) 0.0067(8)
O2 0.0191(10) 0.0181(10) 0.0196(9) 0.0029(8) 0.0012(8) 0.0000(9)
N1 0.0109(11) 0.0173(12) 0.0155(11) 0.0016(9) 0.0069(9) -0.0011(9)
C1 0.0119(12) 0.0134(13) 0.0144(12) -0.0045(10) -0.0022(10) -0.0002(11)
C2 0.0107(12) 0.0122(13) 0.0112(12) -0.0019(10) 0.0008(10) -0.0008(11)
C3 0.0156(13) 0.0184(14) 0.0144(12) 0.0007(11) -0.0010(10) -0.0015(12)
C4 0.0126(12) 0.0184(13) 0.0133(12) -0.0041(11) 0.0018(10) -0.0034(12)
C5 0.0119(12) 0.0135(13) 0.0133(12) -0.0036(10) 0.0019(10) -0.0017(11)

loop_
_atom_type_symbol
_atom_type_description
_atom_type_scat_dispersion_real
_atom_type_scat_dispersion_imag
_atom_type_scat_source
C C 0.0181 0.0091 'International Tables Vol C Tables 4.2.6.8 and 6.1.1.4'
H H 0.0000 0.0000 'International Tables Vol C Tables 4.2.6.8 and 6.1.1.4'
N N 0.0311 0.0180 'International Tables Vol C Tables 4.2.6.8 and 6.1.1.4'
O O 0.0492 0.0322 'International Tables Vol C Tables 4.2.6.8 and 6.1.1.4'
Cl Cl 0.3639 0.7018 'International Tables Vol C Tables 4.2.6.8 and 6.1.1.4'

loop_
_geom_angle_atom_site_label_1
_geom_angle_atom_site_label_2
_geom_angle_atom_site_label_3
_geom_angle
_geom_angle_site_symmetry_1
C4 N1 C3 113.3(2) .
C2 C1 Cl1 121.9(2) .
C5 C1 Cl1 122.1(2) 3_665
C5 C1 C2 116.0(2) 3_665
C1 C2 C3 130.2(2) .
C5 C2 C1 122.0(2) .
C5 C2 C3 107.7(2) .
O2 C3 N1 125.4(2) .
O2 C3 C2 129.0(2) .
N1 C3 C2 105.5(2) .
O1 C4 N1 126.3(2) .
O1 C4 C5 128.2(2) .
N1 C4 C5 105.5(2) .
C1 C5 C2 121.9(2) 3_665
C1 C5 C4 130.2(2) 3_665
C2 C5 C4 107.9(2) .

loop_
_geom_bond_atom_site_label_1
_geom_bond_atom_site_label_2
_geom_bond_distance
_geom_bond_site_symmetry_2
Cl1 C1 1.717(3) .
O1 C4 1.217(3) .
O2 C3 1.208(3) .
N1 C3 1.385(3) .
N1 C4 1.381(3) .
C1 C2 1.395(4) .
C1 C5 1.385(4) 3_665
C2 C3 1.500(4) .
C2 C5 1.392(4) .
C4 C5 1.501(3) .
C5 C1 1.385(4) 3_665

loop_
_geom_torsion_atom_site_label_1
_geom_torsion_atom_site_label_2
_geom_torsion_atom_site_label_3
_geom_torsion_atom_site_label_4
_geom_torsion
_geom_torsion_site_symmetry_1
_geom_torsion_site_symmetry_4
Cl1 C1 C2 C3 -3.8(4) . .
Cl1 C1 C2 C5 178.29(19) . .
O1 C4 C5 C1 -2.8(5) . 3_665
O1 C4 C5 C2 175.4(2) . .
N1 C4 C5 C1 178.3(2) . 3_665
N1 C4 C5 C2 -3.5(3) . .
C1 C2 C3 O2 -4.0(4) . .
C1 C2 C3 N1 178.3(2) . .
C1 C2 C5 C1 1.0(4) . 3_665
C1 C2 C5 C4 -177.4(2) . .
C3 N1 C4 O1 -177.6(2) . .
C3 N1 C4 C5 1.3(3) . .
C3 C2 C5 C1 -177.4(2) . 3_665
C3 C2 C5 C4 4.3(3) . .
C4 N1 C3 O2 -176.5(2) . .
C4 N1 C3 C2 1.3(3) . .
C5 C1 C2 C3 177.0(2) 3_665 .
C5 C1 C2 C5 -0.9(4) 3_665 .
C5 C2 C3 O2 174.1(3) . .
C5 C2 C3 N1 -3.5(3) . .
